data_4107439
loop_
_publ_author_name
'Christophe Aronica'
'Guillaume Chastanet'
'Ekaterina Zueva'
'Serguei A. Borshch'
'Juan M. Clemente-Juan'
'Dominique Luneau'

_publ_section_title
;
 A Mixed-Valence Polyoxovanadate(III,IV) Cluster with a Calixarene Cap
 Exhibiting Ferromagnetic V(III)-V(IV) Interactions
;
_journal_name_full 'Journal of the American Chemical Society'
_journal_page_first 2365
_journal_page_last 2371
_journal_paper_doi 10.1021/ja078030q
_journal_volume 130
_journal_year 2008
_chemical_formula_moiety 'C61 H100 N O19 V6'
_chemical_formula_sum 'C61 H100 N O19 V6'
_chemical_formula_weight 1455.09
_space_group_IT_number 12
_symmetry_cell_setting monoclinic
_symmetry_space_group_name_Hall '-C 2y'
_symmetry_space_group_name_H-M 'C 1 2/m 1'
_atom_sites_solution_hydrogens geom
_atom_sites_solution_primary direct
_audit_creation_date 05-06-20
_audit_creation_method CRYSTALS_ver_12.50
_cell_angle_alpha 90
_cell_angle_beta 104.809(5)
_cell_angle_gamma 90
_cell_formula_units_Z 4
_cell_length_a 28.815(5)
_cell_length_b 15.726(5)
_cell_length_c 15.904(5)
_cell_measurement_reflns_used 7927
_cell_measurement_temperature 293
_cell_measurement_theta_max 28
_cell_measurement_theta_min 0
_cell_volume 6967(3)
_computing_cell_refinement 'DENZO/SCALEPACK (Otwinowski & Minor, 1997)'
_computing_data_collection 'COLLECT (Nonius BV, 1997)'
_computing_data_reduction 'DENZO/SCALEPACK (Otwinowski & Minor, 1997)'
_computing_molecular_graphics 'CAMERON (Watkin et al., 1996)'
_computing_publication_material 'CRYSTALS (Betteridge et al., 2003)'
_computing_structure_refinement 'CRYSTALS (Betteridge et al., 2003)'
_computing_structure_solution 'SIR97 (Altomare et al., 1999)'
_diffrn_ambient_temperature 293
_diffrn_measured_fraction_theta_full 0.995
_diffrn_measured_fraction_theta_max 0.994
_diffrn_measurement_device_type 'Nonius Kappa CCD'
_diffrn_measurement_method \w/2\q
_diffrn_radiation_monochromator graphite
_diffrn_radiation_type 'Mo K\a'
_diffrn_radiation_wavelength 0.71069
_diffrn_reflns_av_R_equivalents 0.026
_diffrn_reflns_limit_h_max 37
_diffrn_reflns_limit_h_min -37
_diffrn_reflns_limit_k_max 20
_diffrn_reflns_limit_k_min -20
_diffrn_reflns_limit_l_max 20
_diffrn_reflns_limit_l_min -20
_diffrn_reflns_number 15724
_diffrn_reflns_theta_full 27.045
_diffrn_reflns_theta_max 27.881
_diffrn_reflns_theta_min 1.324
_diffrn_standards_number 0
_exptl_absorpt_coefficient_mu 0.838
_exptl_absorpt_correction_T_max 0.9196
_exptl_absorpt_correction_T_min 0.9196
_exptl_absorpt_correction_type none
_exptl_crystal_colour green
_exptl_crystal_density_diffrn 1.387
_exptl_crystal_description prism
_exptl_crystal_F_000 2558
_exptl_crystal_size_max 0.10
_exptl_crystal_size_mid 0.10
_exptl_crystal_size_min 0.10
_refine_diff_density_max 0.87
_refine_diff_density_min -0.49
_refine_ls_extinction_method none
_refine_ls_goodness_of_fit_ref 1.2611
_refine_ls_hydrogen_treatment noref
_refine_ls_matrix_type full
_refine_ls_number_parameters 448
_refine_ls_number_reflns 3883
_refine_ls_number_restraints 30
_refine_ls_R_factor_all 0.1385
_refine_ls_R_factor_gt 0.0550
_refine_ls_shift/su_max 0.001637
_refine_ls_structure_factor_coef F
_refine_ls_weighting_details
;
 Method, part 1, Chebychev polynomial, (Watkin, 1994, Prince, 1982) 
 [weight] = 1.0/[A~0~*T~0~(x)+A~1~*T~1~(x) ... +A~n-1~]*T~n-1~(x)] 
 where A~i~ are the Chebychev coefficients listed below and x= Fcalc/Fmax 
 Method = Robust Weighting (Prince, 1982) 
 W = [weight] * [1-(deltaF/6*sigmaF)^2^]^2^ 
 A~i~ are: 
 1.58 1.11 1.25 
;
_refine_ls_weighting_scheme calc
_refine_ls_wR_factor_all 0.1016
_refine_ls_wR_factor_gt 0.0647
_refine_ls_wR_factor_ref 0.0647
_reflns_limit_h_max 36
_reflns_limit_h_min -37
_reflns_limit_k_max 20
_reflns_limit_k_min 0
_reflns_limit_l_max 20
_reflns_limit_l_min 0
_reflns_number_gt 3883
_reflns_number_total 8581
_reflns_threshold_expression I>3.00u(I)
_cod_data_source_file ja078030q-file002.cif
_cod_data_source_block CRYSTALS_cif
_cod_original_sg_symbol_H-M 'C 1 2/m 1 '
_cod_database_code 4107439

loop_
_symmetry_equiv_pos_as_xyz
x,y,z
-x,-y,-z
x+1/2,y+1/2,z
-x+1/2,-y+1/2,-z
-x,y,-z
x,-y,z
-x+1/2,y+1/2,-z
x+1/2,-y+1/2,z

loop_
_atom_site_label
_atom_site_type_symbol
_atom_site_fract_x
_atom_site_fract_y
_atom_site_fract_z
_atom_site_U_iso_or_equiv
_atom_site_occupancy
_atom_site_adp_type
_atom_site_refinement_flags_posn
_atom_site_refinement_flags_adp
V1 V 0.24693(3) 0.0000 0.25144(6) 0.0236 1.0000 Uani S T
V2 V 0.08807(4) 0.0000 0.18144(8) 0.0348 1.0000 Uani S T
V3 V 0.16947(4) 0.0000 0.06851(7) 0.0297 1.0000 Uani S T
V4 V 0.17206(4) 0.0000 0.36616(7) 0.0290 1.0000 Uani S T
V5 V 0.17070(3) 0.14984(5) 0.21741(5) 0.0302 1.0000 Uani . .
N1 N 0.24966(15) 0.0000 0.7494(3) 0.0338 1.0000 Uani DS T
O1 O 0.17399(14) 0.0000 0.2196(3) 0.0268 1.0000 Uani S T
O2 O 0.03039(17) 0.0000 0.1588(4) 0.0508 1.0000 Uani S T
O3 O 0.32537(18) 0.0000 0.2843(4) 0.0526 1.0000 Uani S T
O4 O 0.17167(18) 0.0000 -0.0308(3) 0.0457 1.0000 Uani S T
O5 O 0.17459(18) 0.0000 0.4679(3) 0.0434 1.0000 Uani S T
O6 O 0.17269(13) 0.2518(2) 0.2179(2) 0.0467 1.0000 Uani . .
O7 O 0.24184(14) 0.0000 0.1272(3) 0.0282 1.0000 Uani S T
O8 O 0.24470(14) 0.0000 0.3731(3) 0.0263 1.0000 Uani S T
O9 O 0.24334(10) -0.1242(2) 0.24968(19) 0.0277 1.0000 Uani . .
O10 O 0.10044(16) 0.0000 0.0623(3) 0.0405 1.0000 Uani S T
O11 O 0.10081(11) 0.1267(2) 0.1872(2) 0.0406 1.0000 Uani . .
O12 O 0.10205(15) 0.0000 0.3132(3) 0.0367 1.0000 Uani S T
O13 O 0.17026(11) 0.1251(2) 0.09319(19) 0.0327 1.0000 Uani . .
O14 O 0.17237(11) -0.1246(2) 0.3417(2) 0.0326 1.0000 Uani . .
C1 C 0.2829(2) 0.0000 0.0976(4) 0.0303 1.0000 Uani S T
C2 C 0.30392(15) -0.0784(3) 0.0862(3) 0.0308 1.0000 Uani . .
C3 C 0.34647(17) -0.0755(4) 0.0603(3) 0.0402 1.0000 Uani . .
C4 C 0.3686(3) 0.0000 0.0461(5) 0.0451 1.0000 Uani S T
C5 C 0.4164(3) 0.0000 0.0219(7) 0.0600 1.0000 Uani S T
C6 C 0.4541(5) 0.0000 0.0966(15) 0.1746 1.0000 Uani S TU
C7 C 0.4187(4) -0.0726(12) -0.0377(10) 0.1715 1.0000 Uani . U
C8 C 0.28380(16) -0.1623(3) 0.1070(3) 0.0354 1.0000 Uani . .
C9 C 0.28451(16) -0.1704(3) 0.2667(3) 0.0290 1.0000 Uani . .
C10 C 0.30591(16) -0.1916(3) 0.2006(3) 0.0315 1.0000 Uani . .
C11 C 0.34906(17) -0.2357(3) 0.2192(3) 0.0414 1.0000 Uani . .
C12 C 0.37230(17) -0.2596(3) 0.3042(3) 0.0408 1.0000 Uani . .
C13 C 0.35087(17) -0.2358(4) 0.3702(3) 0.0411 1.0000 Uani . .
C14 C 0.30768(16) -0.1909(3) 0.3532(3) 0.0308 1.0000 Uani . .
C15 C 0.42070(19) -0.3077(5) 0.3244(5) 0.0586 1.0000 Uani . .
C16 C 0.4250(4) -0.3654(10) 0.2509(8) 0.1630 1.0000 Uani . .
C17 C 0.4279(4) -0.3637(10) 0.4008(12) 0.1612 1.0000 Uani . U
C18 C 0.4593(4) -0.2446(10) 0.3423(13) 0.1787 1.0000 Uani . U
C19 C 0.28728(16) -0.1613(3) 0.4284(3) 0.0340 1.0000 Uani . .
C20 C 0.2864(2) 0.0000 0.4376(4) 0.0265 1.0000 Uani S T
C21 C 0.30843(15) 0.0771(3) 0.4675(3) 0.0271 1.0000 Uani . .
C22 C 0.35190(17) 0.0755(3) 0.5312(3) 0.0360 1.0000 Uani . .
C23 C 0.3740(2) 0.0000 0.5647(4) 0.0391 1.0000 Uani S T
C24 C 0.4229(3) 0.0000 0.6341(5) 0.0541 1.0000 Uani S T
C25 C 0.4608(5) 0.0000 0.5931(12) 0.2200 1.0000 Uani S T
C26 C 0.4267(5) -0.0737(9) 0.6940(9) 0.1721 1.0000 Uani . .
C27 C 0.0638(3) 0.0000 -0.0149(6) 0.0708 1.0000 Uani S T
C28 C 0.0660(3) 0.0000 0.3569(6) 0.0800 1.0000 Uani S T
C29 C 0.0652(2) 0.1867(5) 0.1651(7) 0.0912 1.0000 Uani . .
C30 C 0.1449(2) 0.1814(4) 0.0269(4) 0.0596 1.0000 Uani . .
C31 C 0.1455(2) -0.1793(5) 0.3838(4) 0.0607 1.0000 Uani . .
C32 C 0.3714(4) 0.0000 0.3058(12) 0.1271 1.0000 Uani S T
C33 C 0.2817(3) -0.0593(6) 0.8180(6) 0.0432 0.5000 Uani D U
C34 C 0.2815(3) 0.0590(6) 0.7121(6) 0.0414 0.5000 Uani D U
C35 C 0.2184(3) -0.0533(6) 0.6766(6) 0.0472 0.5000 Uani D U
C36 C 0.2176(3) 0.0534(6) 0.7922(5) 0.0459 0.5000 Uani D U
C37 C 0.2504(3) -0.1145(5) 0.6344(5) 0.0735 1.0000 Uani . .
C38 C 0.2501(3) -0.1137(5) 0.8637(4) 0.0806 1.0000 Uani . .
H171 H 0.4580 -0.3959 0.4112 0.1914 1.0000 Uiso . .
H172 H 0.4252 -0.3318 0.4528 0.1914 1.0000 Uiso . .
H173 H 0.3998 -0.4086 0.3882 0.1914 1.0000 Uiso . .
H181 H 0.4920 -0.2691 0.3505 0.3199 1.0000 Uiso . .
H182 H 0.4580 -0.2031 0.3870 0.3199 1.0000 Uiso . .
H183 H 0.4553 -0.2062 0.2832 0.3199 1.0000 Uiso . .
H161 H 0.4544 -0.3987 0.2645 0.1741 1.0000 Uiso . .
H162 H 0.3962 -0.4106 0.2419 0.1741 1.0000 Uiso . .
H163 H 0.4194 -0.3347 0.1955 0.1741 1.0000 Uiso . .
H261 H 0.4574 -0.0763 0.7391 0.1662 1.0000 Uiso . .
H262 H 0.3992 -0.0753 0.7237 0.1662 1.0000 Uiso . .
H263 H 0.4235 -0.1302 0.6589 0.1662 1.0000 Uiso . .
H251 H 0.4938 0.0000 0.6354 0.2475 1.0000 Uiso . .
H252 H 0.4597 -0.0583 0.5537 0.2475 1.0000 Uiso . .
H61 H 0.4866 0.0000 0.0881 0.2689 1.0000 Uiso . .
H62 H 0.4517 0.0583 0.1366 0.2689 1.0000 Uiso . .
H71 H 0.4507 -0.0752 -0.0516 0.2357 1.0000 Uiso . .
H72 H 0.4156 -0.1291 -0.0051 0.2357 1.0000 Uiso . .
H73 H 0.3925 -0.0708 -0.0904 0.2357 1.0000 Uiso . .
H81 H 0.2903 -0.2066 0.0661 0.0432 1.0000 Uiso . .
H82 H 0.2482 -0.1565 0.0980 0.0432 1.0000 Uiso . .
H191 H 0.2942 -0.2057 0.4753 0.0415 1.0000 Uiso . .
H192 H 0.2516 -0.1546 0.4064 0.0415 1.0000 Uiso . .
H12 H 0.3625 -0.1309 0.0522 0.0499 1.0000 Uiso . .
H92 H 0.3638 -0.2507 0.1706 0.0481 1.0000 Uiso . .
H94 H 0.3672 -0.2518 0.4322 0.0464 1.0000 Uiso . .
H202 H 0.3675 0.1309 0.5542 0.0418 1.0000 Uiso . .
H311 H 0.1485 -0.2403 0.3660 0.0797 1.0000 Uiso . .
H312 H 0.1580 -0.1751 0.4486 0.0797 1.0000 Uiso . .
H313 H 0.1107 -0.1632 0.3671 0.0797 1.0000 Uiso . .
H301 H 0.1475 0.1612 -0.0318 0.0749 1.0000 Uiso . .
H302 H 0.1582 0.2402 0.0371 0.0749 1.0000 Uiso . .
H303 H 0.1098 0.1828 0.0265 0.0749 1.0000 Uiso . .
H291 H 0.0326 0.1576 0.1529 0.1152 1.0000 Uiso . .
H292 H 0.0674 0.2274 0.2145 0.1152 1.0000 Uiso . .
H293 H 0.0673 0.2184 0.1122 0.1152 1.0000 Uiso . .
H321 H 0.3833 0.0000 0.2518 0.1535 1.0000 Uiso . .
H323 H 0.3834 0.0456 0.3408 0.1535 1.0000 Uiso . .
H271 H 0.0319 0.0000 -0.0002 0.0851 1.0000 Uiso . .
H272 H 0.0666 -0.0583 -0.0491 0.0851 1.0000 Uiso . .
H281 H 0.0802 0.0000 0.4199 0.0991 1.0000 Uiso . .
H282 H 0.0456 -0.0583 0.3389 0.0991 1.0000 Uiso . .
H331 H 0.3046 -0.0250 0.8636 0.0516 0.5000 Uiso . .
H332 H 0.3005 -0.0988 0.7899 0.0516 0.5000 Uiso . .
H341 H 0.2997 0.0984 0.7591 0.0514 0.5000 Uiso . .
H342 H 0.3054 0.0245 0.6903 0.0514 0.5000 Uiso . .
H351 H 0.1957 -0.0892 0.6996 0.0569 0.5000 Uiso . .
H352 H 0.1992 -0.0151 0.6296 0.0569 0.5000 Uiso . .
H361 H 0.1978 0.0156 0.8203 0.0579 0.5000 Uiso . .
H362 H 0.1951 0.0895 0.7471 0.0579 0.5000 Uiso . .
H371 H 0.2288 -0.1487 0.5863 0.0904 0.5000 Uiso . .
H372 H 0.2690 -0.1540 0.6794 0.0904 0.5000 Uiso . .
H373 H 0.2726 -0.0799 0.6094 0.0904 0.5000 Uiso . .
H374 H 0.2718 -0.1528 0.6107 0.0904 0.5000 Uiso . .
H375 H 0.2267 -0.1500 0.6554 0.0904 0.5000 Uiso . .
H376 H 0.2324 -0.0761 0.5866 0.0904 0.5000 Uiso . .
H381 H 0.2706 -0.1520 0.9080 0.0942 0.5000 Uiso . .
H382 H 0.2311 -0.0752 0.8930 0.0942 0.5000 Uiso . .
H383 H 0.2270 -0.1490 0.8192 0.0942 0.5000 Uiso . .
H384 H 0.2287 -0.1487 0.8914 0.0942 0.5000 Uiso . .
H385 H 0.2718 -0.0785 0.9091 0.0942 0.5000 Uiso . .
H386 H 0.2690 -0.1523 0.8358 0.0942 0.5000 Uiso . .

loop_
_atom_site_aniso_label
_atom_site_aniso_U_11
_atom_site_aniso_U_22
_atom_site_aniso_U_33
_atom_site_aniso_U_23
_atom_site_aniso_U_13
_atom_site_aniso_U_12
V1 0.0231(5) 0.0263(6) 0.0207(5) 0.0000 0.0045(4) 0.0000
V2 0.0253(5) 0.0472(7) 0.0306(6) 0.0000 0.0046(4) 0.0000
V3 0.0268(5) 0.0383(7) 0.0232(5) 0.0000 0.0050(4) 0.0000
V4 0.0291(5) 0.0370(7) 0.0210(5) 0.0000 0.0068(4) 0.0000
V5 0.0303(4) 0.0293(4) 0.0305(4) 0.0014(4) 0.0068(3) 0.0038(3)
N1 0.027(3) 0.026(3) 0.047(3) 0.0000 0.007(2) 0.0000
O1 0.020(2) 0.035(2) 0.0247(19) 0.0000 0.0032(16) 0.0000
O2 0.028(2) 0.074(4) 0.047(3) 0.0000 0.004(2) 0.0000
O3 0.034(3) 0.059(4) 0.062(3) 0.0000 0.006(2) 0.0000
O4 0.050(3) 0.065(4) 0.022(2) 0.0000 0.009(2) 0.0000
O5 0.045(3) 0.054(3) 0.034(3) 0.0000 0.015(2) 0.0000
O6 0.052(2) 0.0345(19) 0.052(2) 0.0059(19) 0.0112(17) 0.0029(18)
O7 0.025(2) 0.036(3) 0.025(2) 0.0000 0.0094(17) 0.0000
O8 0.027(2) 0.031(2) 0.020(2) 0.0000 0.0029(16) 0.0000
O9 0.0237(14) 0.0297(17) 0.0294(15) -0.0027(14) 0.0063(11) 0.0024(12)
O10 0.026(2) 0.060(3) 0.031(2) 0.0000 -0.0009(18) 0.0000
O11 0.0302(16) 0.048(2) 0.0419(18) 0.0035(17) 0.0060(13) 0.0085(15)
O12 0.026(2) 0.055(3) 0.031(2) 0.0000 0.0097(18) 0.0000
O13 0.0324(15) 0.0374(19) 0.0269(15) 0.0101(15) 0.0051(12) 0.0025(14)
O14 0.0342(16) 0.0358(19) 0.0288(15) 0.0012(14) 0.0100(12) -0.0013(14)
C1 0.027(3) 0.043(4) 0.020(3) 0.0000 0.006(2) 0.0000
C2 0.030(2) 0.041(3) 0.021(2) -0.0023(19) 0.0056(16) -0.0020(19)
C3 0.030(2) 0.059(3) 0.034(2) -0.009(2) 0.0132(19) 0.004(2)
C4 0.035(4) 0.057(5) 0.047(4) 0.0000 0.017(3) 0.0000
C5 0.026(4) 0.086(7) 0.076(6) 0.0000 0.029(4) 0.0000
C6 0.058(6) 0.293(18) 0.190(12) 0.0000 0.065(8) 0.0000
C7 0.085(6) 0.268(16) 0.194(10) -0.044(7) 0.097(7) 0.005(6)
C8 0.035(2) 0.039(3) 0.033(2) -0.009(2) 0.0128(19) 0.006(2)
C9 0.033(2) 0.020(2) 0.034(2) -0.0033(18) 0.0084(18) -0.0008(17)
C10 0.035(2) 0.026(2) 0.032(2) -0.006(2) 0.0062(18) 0.0047(19)
C11 0.035(3) 0.040(3) 0.049(3) -0.008(2) 0.012(2) 0.002(2)
C12 0.032(2) 0.036(3) 0.050(3) -0.002(2) 0.002(2) 0.009(2)
C13 0.036(3) 0.038(3) 0.046(3) 0.002(2) 0.007(2) 0.001(2)
C14 0.037(2) 0.018(2) 0.037(2) 0.0046(19) 0.0086(19) 0.0009(18)
C15 0.032(3) 0.065(4) 0.077(4) 0.002(4) 0.010(3) 0.016(3)
C16 0.126(9) 0.205(14) 0.134(9) -0.053(10) -0.011(7) 0.124(10)
C17 0.081(6) 0.157(10) 0.254(14) 0.078(9) 0.057(7) 0.076(6)
C18 0.064(5) 0.155(10) 0.308(15) 0.050(10) 0.030(7) 0.037(6)
C19 0.037(2) 0.035(3) 0.026(2) 0.008(2) 0.0009(18) 0.0004(19)
C20 0.029(3) 0.034(3) 0.015(3) 0.0000 0.002(2) 0.0000
C21 0.035(2) 0.031(2) 0.0149(18) 0.0001(17) 0.0059(16) 0.0015(18)
C22 0.039(2) 0.037(3) 0.030(2) -0.002(2) 0.0040(19) -0.006(2)
C23 0.030(3) 0.059(5) 0.024(3) 0.0000 -0.001(3) 0.0000
C24 0.039(4) 0.066(6) 0.044(4) 0.0000 -0.013(3) 0.0000
C25 0.037(7) 0.51(5) 0.107(12) 0.0000 0.001(7) 0.0000
C26 0.137(9) 0.165(12) 0.139(10) 0.075(9) -0.101(8) -0.061(9)
C27 0.030(4) 0.141(11) 0.037(4) 0.0000 0.000(3) 0.0000
C28 0.044(5) 0.155(12) 0.049(5) 0.0000 0.027(4) 0.0000
C29 0.049(4) 0.064(5) 0.154(8) 0.008(5) 0.014(4) 0.021(3)
C30 0.074(4) 0.054(4) 0.044(3) 0.018(3) 0.001(3) 0.017(3)
C31 0.069(4) 0.062(4) 0.058(4) 0.010(3) 0.030(3) -0.013(3)
C32 0.034(6) 0.179(17) 0.165(15) 0.0000 0.020(7) 0.0000
C33 0.045(5) 0.037(5) 0.040(5) -0.001(4) -0.002(4) 0.003(4)
C34 0.045(5) 0.035(5) 0.046(5) -0.005(4) 0.014(4) 0.001(4)
C35 0.040(5) 0.056(6) 0.040(5) 0.005(5) 0.000(4) -0.010(4)
C36 0.045(5) 0.058(6) 0.038(5) -0.003(5) 0.017(4) 0.010(4)
C37 0.125(6) 0.050(4) 0.056(4) -0.021(3) 0.042(4) -0.018(4)
C38 0.141(7) 0.057(4) 0.036(3) 0.005(3) 0.009(4) -0.032(4)

loop_
_atom_type_symbol
_atom_type_scat_dispersion_real
_atom_type_scat_dispersion_imag
_atom_type_scat_Cromer_Mann_a1
_atom_type_scat_Cromer_Mann_b1
_atom_type_scat_Cromer_Mann_a2
_atom_type_scat_Cromer_Mann_b2
_atom_type_scat_Cromer_Mann_a3
_atom_type_scat_Cromer_Mann_b3
_atom_type_scat_Cromer_Mann_a4
_atom_type_scat_Cromer_Mann_b4
_atom_type_scat_Cromer_Mann_c
_atom_type_scat_source
C 0.0033 0.0016 2.3100 20.8439 1.0200 10.2075 1.5886 0.5687 0.8650 51.6512 0.2156 'International Tables Vol C 4.2.6.8 and 6.1.1.4'
H 0.0000 0.0000 0.4930 10.5109 0.3229 26.1257 0.1402 3.1424 0.0408 57.7998 0.0030 'International Tables Vol C 4.2.6.8 and 6.1.1.4'
N 0.0061 0.0033 12.2126 0.0057 3.1322 9.8933 2.0125 28.9975 1.1663 0.5826 -11.5290 'International Tables Vol C 4.2.6.8 and 6.1.1.4'
O 0.0106 0.0060 3.0485 13.2771 2.2868 5.7011 1.5463 0.3239 0.8670 32.9089 0.2508 'International Tables Vol C 4.2.6.8 and 6.1.1.4'
V 0.3005 0.5294 10.2971 6.8657 7.3511 0.4385 2.0703 26.8938 2.0571 102.4780 1.2199 'International Tables Vol C 4.2.6.8 and 6.1.1.4'

loop_
_geom_angle_atom_site_label_1
_geom_angle_site_symmetry_1
_geom_angle_atom_site_label_2
_geom_angle_atom_site_label_3
_geom_angle_site_symmetry_3
_geom_angle
_geom_angle_publ_flag
O9 6_555 V1 O1 . 87.07(9) yes
O9 6_555 V1 O3 . 92.93(9) yes
O1 . V1 O3 . 179.4(2) yes
O9 6_555 V1 O7 . 89.74(10) yes
O1 . V1 O7 . 86.66(17) yes
O3 . V1 O7 . 92.7(2) yes
O9 6_555 V1 O8 . 89.95(9) yes
O1 . V1 O8 . 87.32(17) yes
O3 . V1 O8 . 93.3(2) yes
O7 . V1 O8 . 173.99(17) yes
O9 6_555 V1 O9 . 174.13(17) yes
O1 . V1 O9 . 87.07(9) yes
O3 . V1 O9 . 92.93(9) yes
O7 . V1 O9 . 89.74(9) yes
O8 . V1 O9 . 89.95(9) yes
O11 6_555 V2 O1 . 79.90(10) yes
O11 6_555 V2 O2 . 100.09(10) yes
O1 . V2 O2 . 178.3(2) yes
O11 6_555 V2 O10 . 88.21(11) yes
O1 . V2 O10 . 79.52(16) yes
O2 . V2 O10 . 102.2(2) yes
O11 6_555 V2 O11 . 159.80(19) yes
O1 . V2 O11 . 79.90(9) yes
O2 . V2 O11 . 100.09(9) yes
O10 . V2 O11 . 88.21(11) yes
O11 6_555 V2 O12 . 88.14(11) yes
O1 . V2 O12 . 79.57(16) yes
O2 . V2 O12 . 98.8(2) yes
O10 . V2 O12 . 159.08(19) yes
O11 . V2 O12 . 88.14(11) yes
O13 6_555 V3 O1 . 78.87(9) yes
O13 6_555 V3 O4 . 101.08(9) yes
O1 . V3 O4 . 174.8(2) yes
O13 6_555 V3 O7 . 87.22(9) yes
O1 . V3 O7 . 75.73(15) yes
O4 . V3 O7 . 99.0(2) yes
O13 6_555 V3 O10 . 88.32(10) yes
O1 . V3 O10 . 81.00(17) yes
O4 . V3 O10 . 104.2(2) yes
O7 . V3 O10 . 156.72(19) yes
O13 6_555 V3 O13 . 157.73(18) yes
O1 . V3 O13 . 78.87(9) yes
O4 . V3 O13 . 101.08(9) yes
O7 . V3 O13 . 87.22(9) yes
O10 . V3 O13 . 88.32(10) yes
O14 6_555 V4 O1 . 78.70(9) yes
O14 6_555 V4 O5 . 101.27(10) yes
O1 . V4 O5 . 176.2(2) yes
O14 6_555 V4 O8 . 87.45(9) yes
O1 . V4 O8 . 76.86(15) yes
O5 . V4 O8 . 99.3(2) yes
O14 6_555 V4 O12 . 88.39(10) yes
O1 . V4 O12 . 81.78(16) yes
O5 . V4 O12 . 102.1(2) yes
O8 . V4 O12 . 158.64(18) yes
O14 6_555 V4 O14 . 157.41(18) yes
O1 . V4 O14 . 78.70(9) yes
O5 . V4 O14 . 101.27(9) yes
O8 . V4 O14 . 87.45(9) yes
O12 . V4 O14 . 88.39(10) yes
O9 6_555 V5 O14 6_555 87.07(12) yes
O9 6_555 V5 O1 . 76.50(13) yes
O14 6_555 V5 O1 . 78.30(15) yes
O9 6_555 V5 O6 . 99.29(16) yes
O14 6_555 V5 O6 . 101.60(18) yes
O1 . V5 O6 . 175.80(16) yes
O9 6_555 V5 O11 . 158.14(14) yes
O14 6_555 V5 O11 . 88.26(14) yes
O1 . V5 O11 . 81.64(14) yes
O6 . V5 O11 . 102.56(17) yes
O9 6_555 V5 O13 . 87.58(12) yes
O14 6_555 V5 O13 . 157.41(14) yes
O1 . V5 O13 . 79.11(14) yes
O6 . V5 O13 . 100.92(18) yes
O11 . V5 O13 . 88.60(14) yes
C33 6_555 N1 C36 6_555 109.64(14) yes
C33 6_555 N1 C34 6_555 109.35(19) yes
C36 6_555 N1 C34 6_555 109.3(3) yes
C33 6_555 N1 C35 6_555 109.56(19) yes
C36 6_555 N1 C35 6_555 109.40(19) yes
C34 6_555 N1 C35 6_555 109.60(19) yes
C33 6_555 N1 C33 . 74.1(5) yes
C36 6_555 N1 C33 . 71.1(4) yes
C34 6_555 N1 C33 . 66.4(4) yes
C35 6_555 N1 C33 . 175.6(5) yes
C33 6_555 N1 C34 . 66.4(4) yes
C36 6_555 N1 C34 . 175.3(5) yes
C34 6_555 N1 C34 . 74.8(6) yes
C35 6_555 N1 C34 . 70.6(4) yes
C33 . N1 C34 . 109.35(19) yes
C33 6_555 N1 C35 . 175.6(5) yes
C36 6_555 N1 C35 . 74.3(4) yes
C34 6_555 N1 C35 . 70.6(4) yes
C35 6_555 N1 C35 . 66.7(6) yes
C33 . N1 C35 . 109.56(19) yes
C33 6_555 N1 C36 . 71.1(4) yes
C36 6_555 N1 C36 . 66.5(6) yes
C34 6_555 N1 C36 . 175.3(5) yes
C35 6_555 N1 C36 . 74.3(4) yes
C33 . N1 C36 . 109.64(14) yes
C34 . N1 C35 . 109.60(19) yes
C34 . N1 C36 . 109.3(3) yes
C35 . N1 C36 . 109.40(19) yes
V4 . O1 V1 . 92.16(16) yes
V4 . O1 V5 . 90.19(11) yes
V1 . O1 V5 . 92.22(10) yes
V4 . O1 V5 6_555 90.19(11) yes
V1 . O1 V5 6_555 92.22(10) yes
V5 . O1 V5 6_555 175.53(19) yes
V4 . O1 V3 . 175.65(19) yes
V1 . O1 V3 . 92.19(16) yes
V5 . O1 V3 . 89.64(11) yes
V5 6_555 O1 V3 . 89.64(11) yes
V4 . O1 V2 . 88.06(14) yes
V1 . O1 V2 . 179.8(2) yes
V5 . O1 V2 . 87.78(10) yes
V5 6_555 O1 V2 . 87.78(10) yes
V3 . O1 V2 . 87.59(14) yes
V1 . O3 C32 . 178.4(9) yes
V3 . O7 V1 . 105.42(18) yes
V3 . O7 C1 . 134.8(4) yes
V1 . O7 C1 . 119.8(3) yes
V4 . O8 V1 . 103.66(18) yes
V4 . O8 C20 . 136.5(4) yes
V1 . O8 C20 . 119.9(4) yes
V5 6_555 O9 V1 . 104.21(13) yes
V5 6_555 O9 C9 . 136.3(3) yes
V1 . O9 C9 . 119.4(3) yes
V2 . O10 V3 . 111.9(2) yes
V2 . O10 C27 . 123.3(5) yes
V3 . O10 C27 . 124.8(5) yes
V2 . O11 V5 . 110.68(16) yes
V2 . O11 C29 . 123.4(4) yes
V5 . O11 C29 . 125.7(4) yes
V2 . O12 V4 . 110.6(2) yes
V2 . O12 C28 . 122.7(5) yes
V4 . O12 C28 . 126.7(5) yes
V5 . O13 V3 . 112.27(15) yes
V5 . O13 C30 . 118.7(3) yes
V3 . O13 C30 . 119.1(3) yes
V5 6_555 O14 V4 . 112.70(16) yes
V5 6_555 O14 C31 . 117.6(3) yes
V4 . O14 C31 . 117.9(3) yes
C2 6_555 C1 O7 . 118.6(3) yes
C2 6_555 C1 C2 . 122.6(6) yes
O7 . C1 C2 . 118.6(3) yes
C1 . C2 C3 . 116.8(5) yes
C1 . C2 C8 . 122.4(4) yes
C3 . C2 C8 . 120.7(4) yes
C2 . C3 C4 . 123.4(5) yes
C2 . C3 H12 . 118.438 no
C4 . C3 H12 . 118.147 no
C3 6_555 C4 C3 . 117.0(6) yes
C3 6_555 C4 C5 . 121.5(3) yes
C3 . C4 C5 . 121.5(3) yes
C4 . C5 C7 6_555 110.5(6) yes
C4 . C5 C6 . 110.1(10) yes
C7 6_555 C5 C6 . 113.0(8) yes
C4 . C5 C7 . 110.5(6) yes
C7 6_555 C5 C7 . 99.5(15) yes
C6 . C5 C7 . 113.0(8) yes
H62 6_555 C6 C5 . 109.513 no
H62 6_555 C6 H61 . 106.146 no
C5 . C6 H61 . 116.515 no
H62 6_555 C6 H62 . 108.723 no
C5 . C6 H62 . 109.513 no
H61 . C6 H62 . 106.146 no
C5 . C7 H71 . 111.325 no
C5 . C7 H72 . 108.170 no
H71 . C7 H72 . 105.995 no
C5 . C7 H73 . 111.844 no
H71 . C7 H73 . 111.430 no
H72 . C7 H73 . 107.783 no
C2 . C8 C10 . 112.8(4) yes
C2 . C8 H81 . 108.626 no
C10 . C8 H81 . 108.616 no
C2 . C8 H82 . 108.970 no
C10 . C8 H82 . 108.757 no
H81 . C8 H82 . 109.002 no
O9 . C9 C10 . 120.8(4) yes
O9 . C9 C14 . 119.4(4) yes
C10 . C9 C14 . 119.6(4) yes
C8 . C10 C9 . 120.5(4) yes
C8 . C10 C11 . 119.0(4) yes
C9 . C10 C11 . 120.3(4) yes
C10 . C11 C12 . 121.5(5) yes
C10 . C11 H92 . 119.051 no
C12 . C11 H92 . 119.427 no
C11 . C12 C13 . 117.3(4) yes
C11 . C12 C15 . 121.1(5) yes
C13 . C12 C15 . 121.5(5) yes
C12 . C13 C14 . 122.2(5) yes
C12 . C13 H94 . 118.826 no
C14 . C13 H94 . 118.961 no
C9 . C14 C13 . 118.9(4) yes
C9 . C14 C19 . 120.9(4) yes
C13 . C14 C19 . 120.2(4) yes
C12 . C15 C16 . 112.4(6) yes
C12 . C15 C17 . 113.1(6) yes
C16 . C15 C17 . 104.9(10) yes
C12 . C15 C18 . 108.1(7) yes
C16 . C15 C18 . 110.5(11) yes
C17 . C15 C18 . 107.8(10) yes
C15 . C16 H161 . 113.044 no
C15 . C16 H162 . 106.820 no
H161 . C16 H162 . 105.760 no
C15 . C16 H163 . 111.936 no
H161 . C16 H163 . 113.366 no
H162 . C16 H163 . 105.160 no
C15 . C17 H171 . 112.236 no
C15 . C17 H172 . 111.227 no
H171 . C17 H172 . 112.125 no
C15 . C17 H173 . 107.716 no
H171 . C17 H173 . 106.818 no
H172 . C17 H173 . 106.339 no
C15 . C18 H181 . 114.290 no
C15 . C18 H182 . 115.283 no
H181 . C18 H182 . 112.171 no
C15 . C18 H183 . 107.263 no
H181 . C18 H183 . 102.350 no
H182 . C18 H183 . 103.898 no
C14 . C19 C21 6_555 113.0(4) yes
C14 . C19 H191 . 108.917 no
C21 6_555 C19 H191 . 108.541 no
C14 . C19 H192 . 108.860 no
C21 6_555 C19 H192 . 108.613 no
H191 . C19 H192 . 108.874 no
C21 6_555 C20 O8 . 119.5(3) yes
C21 6_555 C20 C21 . 120.8(5) yes
O8 . C20 C21 . 119.5(3) yes
C19 6_555 C21 C20 . 121.1(4) yes
C19 6_555 C21 C22 . 120.3(4) yes
C20 . C21 C22 . 118.5(4) yes
C21 . C22 C23 . 122.2(5) yes
C21 . C22 H202 . 118.898 no
C23 . C22 H202 . 118.855 no
C22 . C23 C22 6_555 117.6(6) yes
C22 . C23 C24 . 121.2(3) yes
C22 6_555 C23 C24 . 121.2(3) yes
C23 . C24 C26 6_555 111.1(5) yes
C23 . C24 C25 . 109.9(9) yes
C26 6_555 C24 C25 . 111.0(9) yes
C23 . C24 C26 . 111.1(5) yes
C26 6_555 C24 C26 . 102.5(15) yes
C25 . C24 C26 . 111.0(9) yes
H252 6_555 C25 C24 . 110.472 no
H252 6_555 C25 H251 . 105.198 no
C24 . C25 H251 . 113.493 no
H252 6_555 C25 H252 . 111.832 no
C24 . C25 H252 . 110.472 no
H251 . C25 H252 . 105.198 no
C24 . C26 H261 . 113.849 no
C24 . C26 H262 . 112.125 no
H261 . C26 H262 . 108.659 no
C24 . C26 H263 . 109.890 no
H261 . C26 H263 . 107.223 no
H262 . C26 H263 . 104.575 no
H272 6_555 C27 O10 . 107.785 no
H272 6_555 C27 H271 . 107.968 no
O10 . C27 H271 . 109.026 no
H272 6_555 C27 H272 . 116.153 no
O10 . C27 H272 . 107.785 no
H271 . C27 H272 . 107.968 no
H282 6_555 C28 O12 . 106.970 no
H282 6_555 C28 H281 . 109.044 no
O12 . C28 H281 . 109.869 no
H282 6_555 C28 H282 . 114.851 no
O12 . C28 H282 . 106.970 no
H281 . C28 H282 . 109.044 no
O11 . C29 H291 . 109.437 no
O11 . C29 H292 . 110.207 no
H291 . C29 H292 . 107.748 no
O11 . C29 H293 . 110.984 no
H291 . C29 H293 . 108.590 no
H292 . C29 H293 . 109.800 no
O13 . C30 H301 . 110.162 no
O13 . C30 H302 . 110.536 no
H301 . C30 H302 . 109.184 no
O13 . C30 H303 . 109.878 no
H301 . C30 H303 . 108.174 no
H302 . C30 H303 . 108.857 no
O14 . C31 H311 . 110.143 no
O14 . C31 H312 . 110.294 no
H311 . C31 H312 . 108.397 no
O14 . C31 H313 . 110.522 no
H311 . C31 H313 . 108.416 no
H312 . C31 H313 . 109.014 no
H323 6_555 C32 O3 . 111.385 no
H323 6_555 C32 H321 . 111.135 no
O3 . C32 H321 . 109.192 no
H323 6_555 C32 H323 . 102.505 no
O3 . C32 H323 . 111.385 no
H321 . C32 H323 . 111.135 no
N1 . C33 C38 . 110.2(6) yes
N1 . C33 H331 . 110.432 no
C38 . C33 H331 . 108.309 no
N1 . C33 H332 . 110.599 no
C38 . C33 H332 . 108.342 no
H331 . C33 H332 . 108.915 no
N1 . C34 C37 6_555 111.2(6) yes
N1 . C34 H341 . 109.593 no
C37 6_555 C34 H341 . 108.790 no
N1 . C34 H342 . 109.756 no
C37 6_555 C34 H342 . 109.133 no
H341 . C34 H342 . 108.338 no
N1 . C35 C37 . 111.0(6) yes
N1 . C35 H351 . 110.322 no
C37 . C35 H351 . 108.358 no
N1 . C35 H352 . 110.076 no
C37 . C35 H352 . 108.330 no
H351 . C35 H352 . 108.694 no
N1 . C36 C38 6_555 109.4(6) yes
N1 . C36 H361 . 110.453 no
C38 6_555 C36 H361 . 109.445 no
N1 . C36 H362 . 110.130 no
C38 6_555 C36 H362 . 109.001 no
H361 . C36 H362 . 108.339 no
C34 6_555 C37 C35 . 67.2(6) yes
C34 6_555 C37 H371 . 176.315 no
C35 . C37 H371 . 109.205 no
C34 6_555 C37 H372 . 71.974 no
C35 . C37 H372 . 109.723 no
H371 . C37 H372 . 109.042 no
C34 6_555 C37 H373 . 73.691 no
C35 . C37 H373 . 109.779 no
H371 . C37 H373 . 108.905 no
H372 . C37 H373 . 110.165 no
C34 6_555 C37 H374 . 110.180 no
C35 . C37 H374 . 177.151 no
H371 . C37 H374 . 73.363 no
H372 . C37 H374 . 67.943 no
H373 . C37 H374 . 70.075 no
C34 6_555 C37 H375 . 110.102 no
C35 . C37 H375 . 71.298 no
H371 . C37 H375 . 67.250 no
H372 . C37 H375 . 72.622 no
H373 . C37 H375 . 176.025 no
C34 6_555 C37 H376 . 109.786 no
C35 . C37 H376 . 73.389 no
H371 . C37 H376 . 69.371 no
H372 . C37 H376 . 176.887 no
H373 . C37 H376 . 68.330 no
H374 . C37 H375 . 109.051 no
H374 . C37 H376 . 108.950 no
H375 . C37 H376 . 108.741 no
C33 . C38 C36 6_555 69.3(6) yes
C33 . C38 H381 . 110.481 no
C36 6_555 C38 H381 . 179.271 no
C33 . C38 H382 . 109.737 no
C36 6_555 C38 H382 . 71.540 no
H381 . C38 H382 . 109.168 no
C33 . C38 H383 . 109.688 no
C36 6_555 C38 H383 . 70.342 no
H381 . C38 H383 . 109.171 no
H382 . C38 H383 . 108.562 no
C33 . C38 H384 . 178.088 no
C36 6_555 C38 H384 . 108.963 no
H381 . C38 H384 . 71.241 no
H382 . C38 H384 . 70.125 no
H383 . C38 H384 . 68.725 no
C33 . C38 H385 . 72.415 no
C36 6_555 C38 H385 . 109.487 no
H381 . C38 H385 . 71.025 no
H382 . C38 H385 . 69.117 no
H383 . C38 H385 . 177.436 no
C33 . C38 H386 . 70.996 no
C36 6_555 C38 H386 . 109.658 no
H381 . C38 H386 . 69.633 no
H382 . C38 H386 . 178.794 no
H383 . C38 H386 . 71.910 no
H384 . C38 H385 . 109.143 no
H384 . C38 H386 . 109.177 no
H385 . C38 H386 . 110.388 no

loop_
_geom_bond_atom_site_label_1
_geom_bond_atom_site_label_2
_geom_bond_site_symmetry_2
_geom_bond_distance
_geom_bond_publ_flag
V1 O9 6_555 1.955(3) yes
V1 O1 . 2.032(4) yes
V1 O3 . 2.186(5) yes
V1 O7 . 1.944(4) yes
V1 O8 . 1.953(4) yes
V1 O9 . 1.955(3) yes
V2 O11 6_555 2.024(4) yes
V2 O1 . 2.394(4) yes
V2 O2 . 1.608(5) yes
V2 O10 . 2.015(5) yes
V2 O11 . 2.024(4) yes
V2 O12 . 2.030(5) yes
V3 O13 6_555 2.005(4) yes
V3 O1 . 2.372(4) yes
V3 O4 . 1.598(5) yes
V3 O7 . 2.056(4) yes
V3 O10 . 1.966(5) yes
V3 O13 . 2.005(4) yes
V4 O14 6_555 1.999(4) yes
V4 O1 . 2.346(4) yes
V4 O5 . 1.600(5) yes
V4 O8 . 2.067(4) yes
V4 O12 . 1.978(4) yes
V4 O14 . 1.999(4) yes
V5 O9 6_555 2.064(3) yes
V5 O14 6_555 2.005(3) yes
V5 O1 . 2.3582(11) yes
V5 O6 . 1.605(4) yes
V5 O11 . 1.981(3) yes
V5 O13 . 2.010(3) yes
N1 C33 6_555 1.548(11) yes
N1 C36 6_555 1.530(11) yes
N1 C34 6_555 1.527(11) yes
N1 C35 6_555 1.523(12) yes
N1 C33 . 1.548(11) yes
N1 C34 . 1.527(11) yes
N1 C35 . 1.523(12) yes
N1 C36 . 1.530(11) yes
O3 C32 . 1.284(11) yes
O7 C1 . 1.381(7) yes
O8 C20 . 1.365(7) yes
O9 C9 . 1.358(5) yes
O10 C27 . 1.400(9) yes
O11 C29 . 1.372(8) yes
O12 C28 . 1.390(9) yes
O13 C30 . 1.427(6) yes
O14 C31 . 1.432(7) yes
C1 C2 6_555 1.405(6) yes
C1 C2 . 1.405(6) yes
C2 C3 . 1.390(6) yes
C2 C8 . 1.511(7) yes
C3 C4 . 1.392(7) yes
C3 H12 . 1.010 no
C4 C5 . 1.525(9) yes
C5 C7 6_555 1.496(16) yes
C5 C6 . 1.39(2) yes
C5 C7 . 1.496(16) yes
C6 H62 6_555 1.128 no
C6 H61 . 0.977 no
C6 H62 . 1.128 no
C7 H71 . 1.000 no
C7 H72 . 1.044 no
C7 H73 . 0.976 no
C8 C10 . 1.533(7) yes
C8 H81 . 1.003 no
C8 H82 . 1.002 no
C9 C10 . 1.388(6) yes
C9 C14 . 1.404(6) yes
C10 C11 . 1.388(7) yes
C11 C12 . 1.397(7) yes
C11 H92 . 1.001 no
C12 C13 . 1.398(7) yes
C12 C15 . 1.546(7) yes
C13 C14 . 1.396(7) yes
C13 H94 . 1.009 no
C14 C19 . 1.534(6) yes
C15 C16 . 1.509(13) yes
C15 C17 . 1.473(15) yes
C15 C18 . 1.463(16) yes
C16 H161 . 0.973 no
C16 H162 . 1.074 no
C16 H163 . 0.981 no
C17 H171 . 0.981 no
C17 H172 . 0.987 no
C17 H173 . 1.052 no
C18 H181 . 0.995 no
C18 H182 . 0.972 no
C18 H183 . 1.099 no
C19 C21 6_555 1.522(6) yes
C19 H191 . 1.004 no
C19 H192 . 1.003 no
C20 C21 6_555 1.395(5) yes
C20 C21 . 1.395(5) yes
C21 C22 . 1.395(6) yes
C22 C23 . 1.388(6) yes
C22 H202 . 1.005 no
C23 C24 . 1.552(9) yes
C24 C26 6_555 1.486(13) yes
C24 C25 . 1.407(19) yes
C24 C26 . 1.486(13) yes
C25 H252 6_555 1.107 no
C25 H251 . 1.014 no
C25 H252 . 1.107 no
C26 H261 . 0.987 no
C26 H262 . 1.023 no
C26 H263 . 1.041 no
C27 H272 6_555 1.080 no
C27 H271 . 1.003 no
C27 H272 . 1.080 no
C28 H282 6_555 1.088 no
C28 H281 . 0.980 no
C28 H282 . 1.088 no
C29 H291 . 1.018 no
C29 H292 . 1.003 no
C29 H293 . 0.993 no
C30 H301 . 1.006 no
C30 H302 . 0.997 no
C30 H303 . 1.010 no
C31 H311 . 1.010 no
C31 H312 . 1.003 no
C31 H313 . 1.003 no
C32 H323 6_555 0.919 no
C32 H321 . 1.003 no
C32 H323 . 0.919 no
C33 C38 . 1.557(11) yes
C33 H331 . 1.005 no
C33 H332 . 1.002 no
C34 C37 6_555 1.588(11) yes
C34 H341 . 1.009 no
C34 H342 . 1.005 no
C35 C37 . 1.595(12) yes
C35 H351 . 1.003 no
C35 H352 . 1.007 no
C36 C38 6_555 1.589(12) yes
C36 H361 . 1.005 no
C36 H362 . 1.009 no
C37 H371 . 1.010 no
C37 H372 . 0.995 no
C37 H373 . 0.997 no
C37 H374 . 1.001 no
C37 H375 . 1.004 no
C37 H376 . 1.005 no
C38 H381 . 0.998 no
C38 H382 . 1.006 no
C38 H383 . 1.006 no
C38 H384 . 1.009 no
C38 H385 . 0.995 no
C38 H386 . 0.994 no
